data_4024620
loop_
_publ_author_name
'Ali Reza Modarresi-Alam'
'Homeyra Alsadat Amirazizi'
'Hajar Bagheri'
'Hamid-Reza Bijanzadeh'
'Erich Kleinpeter'

_publ_section_title
;
Dynamic 1H NMR Spectroscopic Study of the Ring Inversion in N-Sulfonyl
Morpholines-Studies on N-S Interactions
;
_journal_name_full 'Journal of Organic Chemistry'
_journal_page_first 4740
_journal_page_last 4746
_journal_paper_doi 10.1021/jo900454a
_journal_volume 74
_journal_year 2009
_chemical_formula_sum 'C11 H15 N O3 S'
_chemical_formula_weight 241.30
_chemical_name_systematic
; 
 ? 
;
_space_group_IT_number 14
_symmetry_cell_setting monoclinic
_symmetry_space_group_name_Hall '-P 2ybc'
_symmetry_space_group_name_H-M 'P 1 21/c 1'
_atom_sites_solution_hydrogens geom
_atom_sites_solution_primary direct
_atom_sites_solution_secondary difmap
_audit_creation_method SHELXL-97
_cell_angle_alpha 90.00
_cell_angle_beta 111.694(18)
_cell_angle_gamma 90.00
_cell_formula_units_Z 4
_cell_length_a 8.068(2)
_cell_length_b 18.294(3)
_cell_length_c 8.815(2)
_cell_measurement_reflns_used 10013
_cell_measurement_temperature 210(2)
_cell_measurement_theta_max 29.51
_cell_measurement_theta_min 2.17
_cell_volume 1208.8(5)
_computing_cell_refinement 'STOE X-AREA'
_computing_data_collection 'STOE X-AREA'
_computing_data_reduction 'STOE X-RED'
_computing_structure_refinement 'SHELXL-97 (Sheldrick, 1997)'
_computing_structure_solution 'SHELXS-97 (Sheldrick, 1990)'
_diffrn_ambient_temperature 210(2)
_diffrn_detector 'image plate (34 cm diameter)'
_diffrn_detector_area_resol_mean 6.67
_diffrn_detector_type STOE
_diffrn_measured_fraction_theta_full 0.996
_diffrn_measured_fraction_theta_max 0.996
_diffrn_measurement_details ' 180 frames, detector distance = 100 mm'
_diffrn_measurement_device '2-circle goniometer'
_diffrn_measurement_device_type 'STOE IPDS 2'
_diffrn_measurement_method 'rotation method, delta omega = 1.0 deg'
_diffrn_radiation_collimation '0.5 mm diameter, multiple pinhole'
_diffrn_radiation_monochromator 'plane graphite'
_diffrn_radiation_polarisn_norm 0
_diffrn_radiation_type 'Mo K\a'
_diffrn_radiation_wavelength 0.71073
_diffrn_reflns_av_R_equivalents 0.0986
_diffrn_reflns_av_sigmaI/netI 0.0569
_diffrn_reflns_limit_h_max 9
_diffrn_reflns_limit_h_min -9
_diffrn_reflns_limit_k_max 20
_diffrn_reflns_limit_k_min -21
_diffrn_reflns_limit_l_max 10
_diffrn_reflns_limit_l_min -9
_diffrn_reflns_number 7731
_diffrn_reflns_theta_full 24.99
_diffrn_reflns_theta_max 24.99
_diffrn_reflns_theta_min 2.23
_diffrn_source 'sealed X-ray tube, 12 x 0.4 mm long-fine focus'
_diffrn_source_current 40
_diffrn_source_power 2.00
_diffrn_source_voltage 50
_exptl_absorpt_coefficient_mu 0.26
_exptl_absorpt_correction_T_max 0.9040
_exptl_absorpt_correction_T_min 0.9033
_exptl_absorpt_correction_type sphere
_exptl_crystal_colour colorless
_exptl_crystal_density_diffrn 1.326
_exptl_crystal_density_meas ?
_exptl_crystal_description block
_exptl_crystal_F_000 512
_exptl_crystal_size_max 0.800
_exptl_crystal_size_mid 0.475
_exptl_crystal_size_min 0.235
_refine_diff_density_max 0.219
_refine_diff_density_min -0.270
_refine_diff_density_rms 0.042
_refine_ls_extinction_method none
_refine_ls_goodness_of_fit_ref 1.060
_refine_ls_hydrogen_treatment mixed
_refine_ls_matrix_type full
_refine_ls_number_parameters 145
_refine_ls_number_reflns 2126
_refine_ls_number_restraints 0
_refine_ls_restrained_S_all 1.060
_refine_ls_R_factor_all 0.0441
_refine_ls_R_factor_gt 0.0381
_refine_ls_shift/su_max 0.000
_refine_ls_shift/su_mean 0.000
_refine_ls_structure_factor_coef Fsqd
_refine_ls_weighting_details 'calc w=1/[\s^2^(Fo^2^)+(0.0572P)^2^+0.1618P] where P=(Fo^2^+2Fc^2^)/3'
_refine_ls_weighting_scheme calc
_refine_ls_wR_factor_gt 0.1043
_refine_ls_wR_factor_ref 0.1076
_reflns_number_gt 1820
_reflns_number_total 2126
_reflns_threshold_expression >2sigma(I)
_cod_data_source_file jo900454a_si_002.cif
_cod_data_source_block kp5ni
_cod_original_sg_symbol_H-M P21/c
_cod_database_code 4024620

loop_
_symmetry_equiv_pos_as_xyz
'x, y, z'
'-x, y+1/2, -z+1/2'
'-x, -y, -z'
'x, -y-1/2, z-1/2'

loop_
_atom_site_label
_atom_site_type_symbol
_atom_site_fract_x
_atom_site_fract_y
_atom_site_fract_z
_atom_site_U_iso_or_equiv
_atom_site_adp_type
_atom_site_occupancy
_atom_site_symmetry_multiplicity
_atom_site_calc_flag
_atom_site_refinement_flags
_atom_site_disorder_assembly
_atom_site_disorder_group
C1 C 0.3938(2) 0.36970(11) 0.9233(2) 0.0529(5) Uani 1 1 d . . .
H1 H 0.4522 0.3288 0.9047 0.064 Uiso 1 1 calc R . .
C2 C 0.4354(3) 0.39635(12) 1.0805(2) 0.0590(5) Uani 1 1 d . . .
H2 H 0.5224 0.3727 1.1669 0.071 Uiso 1 1 calc R . .
C3 C 0.3511(3) 0.45702(11) 1.1123(2) 0.0531(5) Uani 1 1 d . . .
C4 C 0.3974(4) 0.48621(15) 1.2835(3) 0.0798(7) Uani 1 1 d . . .
H4A H 0.2931 0.4853 1.3114 0.096 Uiso 1 1 calc R . .
H4B H 0.4397 0.5355 1.2888 0.096 Uiso 1 1 calc R . .
H4C H 0.4887 0.4563 1.3589 0.096 Uiso 1 1 calc R . .
C5 C 0.2215(3) 0.49109(11) 0.9802(3) 0.0589(5) Uani 1 1 d . . .
H5 H 0.1625 0.5318 0.9989 0.071 Uiso 1 1 calc R . .
C6 C 0.1779(3) 0.46616(10) 0.8219(2) 0.0516(4) Uani 1 1 d . . .
H6 H 0.0921 0.4901 0.7352 0.062 Uiso 1 1 calc R . .
C7 C 0.2643(2) 0.40487(9) 0.79460(19) 0.0411(4) Uani 1 1 d . . .
C8 C -0.1278(2) 0.34038(13) 0.5639(2) 0.0583(5) Uani 1 1 d . . .
H8A H -0.1603 0.3815 0.4893 0.070 Uiso 1 1 calc R . .
H8B H -0.1179 0.3574 0.6711 0.070 Uiso 1 1 calc R . .
C9 C -0.2689(3) 0.28135(15) 0.5054(3) 0.0756(7) Uani 1 1 d . . .
H9A H -0.3821 0.3006 0.5024 0.091 Uiso 1 1 calc R . .
H9B H -0.2832 0.2668 0.3955 0.091 Uiso 1 1 calc R . .
C10 C -0.0584(4) 0.18869(13) 0.6130(3) 0.0780(7) Uani 1 1 d . . .
H10A H -0.0719 0.1733 0.5038 0.094 Uiso 1 1 calc R . .
H10B H -0.0296 0.1459 0.6830 0.094 Uiso 1 1 calc R . .
C11 C 0.0922(3) 0.24336(11) 0.6752(2) 0.0565(5) Uani 1 1 d . . .
H11A H 0.1128 0.2561 0.7875 0.068 Uiso 1 1 calc R . .
H11B H 0.2010 0.2223 0.6715 0.068 Uiso 1 1 calc R . .
N1 N 0.04360(18) 0.30956(8) 0.57135(16) 0.0450(4) Uani 1 1 d . . .
O1 O 0.12824(19) 0.42707(8) 0.48030(15) 0.0622(4) Uani 1 1 d . . .
O2 O 0.35117(18) 0.32831(9) 0.58549(17) 0.0654(4) Uani 1 1 d . . .
O3 O -0.2217(2) 0.21917(11) 0.60989(18) 0.0853(6) Uani 1 1 d . . .
S1 S 0.20425(6) 0.36908(3) 0.59495(5) 0.04571(18) Uani 1 1 d . . .

loop_
_atom_site_aniso_label
_atom_site_aniso_U_11
_atom_site_aniso_U_22
_atom_site_aniso_U_33
_atom_site_aniso_U_23
_atom_site_aniso_U_13
_atom_site_aniso_U_12
C1 0.0446(10) 0.0590(11) 0.0498(10) 0.0001(8) 0.0112(8) 0.0087(8)
C2 0.0539(11) 0.0710(12) 0.0423(10) 0.0066(9) 0.0063(8) -0.0004(10)
C3 0.0572(11) 0.0623(11) 0.0450(9) -0.0063(8) 0.0250(8) -0.0211(9)
C4 0.0948(17) 0.1017(18) 0.0524(12) -0.0188(12) 0.0383(11) -0.0390(15)
C5 0.0707(13) 0.0481(10) 0.0645(12) -0.0073(9) 0.0327(10) -0.0006(9)
C6 0.0556(10) 0.0453(9) 0.0513(10) 0.0071(8) 0.0167(8) 0.0047(8)
C7 0.0371(8) 0.0460(9) 0.0402(8) 0.0027(7) 0.0143(6) -0.0044(7)
C8 0.0426(10) 0.0824(14) 0.0517(10) 0.0006(10) 0.0195(8) -0.0035(9)
C9 0.0529(12) 0.1192(19) 0.0548(11) -0.0033(13) 0.0200(9) -0.0273(13)
C10 0.110(2) 0.0686(14) 0.0524(12) -0.0043(10) 0.0269(12) -0.0359(14)
C11 0.0668(12) 0.0545(10) 0.0483(10) -0.0001(8) 0.0216(8) -0.0065(9)
N1 0.0438(8) 0.0564(8) 0.0365(7) -0.0002(6) 0.0171(6) -0.0066(6)
O1 0.0698(9) 0.0742(9) 0.0425(7) 0.0164(6) 0.0206(6) -0.0114(7)
O2 0.0507(7) 0.0925(11) 0.0633(8) -0.0176(8) 0.0331(6) -0.0046(7)
O3 0.0840(12) 0.1197(14) 0.0554(8) -0.0054(9) 0.0295(7) -0.0543(11)
S1 0.0430(3) 0.0606(3) 0.0379(3) -0.00006(18) 0.02005(18) -0.00701(19)

loop_
_atom_type_symbol
_atom_type_description
_atom_type_scat_dispersion_real
_atom_type_scat_dispersion_imag
_atom_type_scat_source
C C 0.0033 0.0016 'International Tables Vol C Tables 4.2.6.8 and 6.1.1.4'
H H 0.0000 0.0000 'International Tables Vol C Tables 4.2.6.8 and 6.1.1.4'
N N 0.0061 0.0033 'International Tables Vol C Tables 4.2.6.8 and 6.1.1.4'
O O 0.0106 0.0060 'International Tables Vol C Tables 4.2.6.8 and 6.1.1.4'
S S 0.1246 0.1234 'International Tables Vol C Tables 4.2.6.8 and 6.1.1.4'

loop_
_geom_angle_atom_site_label_1
_geom_angle_atom_site_label_2
_geom_angle_atom_site_label_3
_geom_angle
_geom_angle_site_symmetry_1
_geom_angle_site_symmetry_3
_geom_angle_publ_flag
C7 C1 C2 119.03(18) . . ?
C3 C2 C1 121.92(17) . . ?
C2 C3 C5 117.61(17) . . ?
C2 C3 C4 121.8(2) . . ?
C5 C3 C4 120.6(2) . . ?
C6 C5 C3 121.86(18) . . ?
C5 C6 C7 118.98(17) . . ?
C1 C7 C6 120.59(16) . . ?
C1 C7 S1 119.29(14) . . ?
C6 C7 S1 120.09(13) . . ?
N1 C8 C9 108.52(19) . . ?
O3 C9 C8 111.21(16) . . ?
O3 C10 C11 111.27(19) . . ?
N1 C11 C10 108.86(16) . . ?
C8 N1 C11 111.76(15) . . ?
C8 N1 S1 115.78(13) . . ?
C11 N1 S1 116.52(11) . . ?
C10 O3 C9 110.53(16) . . ?
O2 S1 O1 119.47(9) . . ?
O2 S1 N1 106.18(9) . . ?
O1 S1 N1 106.74(8) . . ?
O2 S1 C7 108.86(8) . . ?
O1 S1 C7 108.37(8) . . ?
N1 S1 C7 106.49(7) . . ?

loop_
_geom_bond_atom_site_label_1
_geom_bond_atom_site_label_2
_geom_bond_distance
_geom_bond_site_symmetry_2
_geom_bond_publ_flag
C1 C7 1.384(2) . ?
C1 C2 1.388(3) . ?
C2 C3 1.383(3) . ?
C3 C5 1.392(3) . ?
C3 C4 1.512(3) . ?
C5 C6 1.384(3) . ?
C6 C7 1.387(3) . ?
C7 S1 1.7691(17) . ?
C8 N1 1.472(2) . ?
C8 C9 1.515(3) . ?
C9 O3 1.424(3) . ?
C10 O3 1.421(3) . ?
C10 C11 1.512(3) . ?
C11 N1 1.481(2) . ?
N1 S1 1.6461(15) . ?
O1 S1 1.4369(14) . ?
O2 S1 1.4287(15) . ?

loop_
_geom_torsion_atom_site_label_1
_geom_torsion_atom_site_label_2
_geom_torsion_atom_site_label_3
_geom_torsion_atom_site_label_4
_geom_torsion
_geom_torsion_site_symmetry_1
_geom_torsion_site_symmetry_2
_geom_torsion_site_symmetry_3
_geom_torsion_site_symmetry_4
_geom_torsion_publ_flag
C7 C1 C2 C3 0.0(3) . . . . ?
C1 C2 C3 C5 0.0(3) . . . . ?
C1 C2 C3 C4 -179.62(19) . . . . ?
C2 C3 C5 C6 -0.5(3) . . . . ?
C4 C3 C5 C6 179.17(18) . . . . ?
C3 C5 C6 C7 0.9(3) . . . . ?
C2 C1 C7 C6 0.4(3) . . . . ?
C2 C1 C7 S1 -177.47(15) . . . . ?
C5 C6 C7 C1 -0.9(3) . . . . ?
C5 C6 C7 S1 177.03(14) . . . . ?
N1 C8 C9 O3 57.7(2) . . . . ?
O3 C10 C11 N1 -56.9(2) . . . . ?
C9 C8 N1 C11 -55.69(19) . . . . ?
C9 C8 N1 S1 167.70(13) . . . . ?
C10 C11 N1 C8 55.4(2) . . . . ?
C10 C11 N1 S1 -168.30(15) . . . . ?
C11 C10 O3 C9 60.2(2) . . . . ?
C8 C9 O3 C10 -60.6(2) . . . . ?
C8 N1 S1 O2 -175.38(12) . . . . ?
C11 N1 S1 O2 50.09(14) . . . . ?
C8 N1 S1 O1 -46.90(14) . . . . ?
C11 N1 S1 O1 178.57(13) . . . . ?
C8 N1 S1 C7 68.71(13) . . . . ?
C11 N1 S1 C7 -65.81(14) . . . . ?
C1 C7 S1 O2 -25.61(17) . . . . ?
C6 C7 S1 O2 156.47(14) . . . . ?
C1 C7 S1 O1 -157.00(15) . . . . ?
C6 C7 S1 O1 25.08(16) . . . . ?
C1 C7 S1 N1 88.49(16) . . . . ?
C6 C7 S1 N1 -89.43(15) . . . . ?

loop_
_cod_related_entry_id
_cod_related_entry_database
_cod_related_entry_code
1 ChemSpider 72830
